data_2232308
loop_
_publ_author_name
'Xiao, Zhu-Ping'
'Yi, Li-Cheng'
'Li, Jia-Liang'
'Zhang, Bo'
'Liao, Mei-Ling'

_publ_section_title
;
 3-(4-Bromophenyl)-4-[2-(4-nitrophenyl)hydrazinyl]furan-2(5<i>H</i>)-one
;
_journal_coeditor_code HB6467
_journal_issue 11
_journal_name_full 'Acta Crystallographica Section E'
_journal_page_first o3086
_journal_paper_doi 10.1107/S1600536811043947
_journal_volume 67
_journal_year 2011
_chemical_formula_iupac 'C16 H12 Br N3 O4'
_chemical_formula_moiety 'C16 H12 Br N3 O4'
_chemical_formula_sum 'C16 H12 Br N3 O4'
_chemical_formula_weight 390.20
_chemical_name_systematic
;
3-(4-Bromophenyl)-4-[2-(4-nitrophenyl)hydrazinyl]furan-2(5<i>H</i>)-one
;
_space_group_IT_number 61
_symmetry_cell_setting orthorhombic
_symmetry_space_group_name_Hall '-P 2ac 2ab'
_symmetry_space_group_name_H-M 'P b c a'
_atom_sites_solution_hydrogens geom
_atom_sites_solution_primary direct
_atom_sites_solution_secondary difmap
_audit_creation_method SHELXL-97
_cell_angle_alpha 90.00
_cell_angle_beta 90.00
_cell_angle_gamma 90.00
_cell_formula_units_Z 8
_cell_length_a 14.4725(11)
_cell_length_b 6.7744(5)
_cell_length_c 31.310(2)
_cell_measurement_reflns_used 1957
_cell_measurement_temperature 296(2)
_cell_measurement_theta_max 24.64
_cell_measurement_theta_min 2.31
_cell_volume 3069.7(4)
_computing_cell_refinement 'SAINT (Bruker, 2007)'
_computing_data_collection 'SMART (Bruker, 2007)'
_computing_data_reduction 'SAINT (Bruker, 2007)'
_computing_molecular_graphics 'SHELXTL (Sheldrick, 2008)'
_computing_publication_material 'SHELXL97 (Sheldrick, 2008)'
_computing_structure_refinement 'SHELXL97 (Sheldrick, 2008)'
_computing_structure_solution 'SHELXS97 (Sheldrick, 2008)'
_diffrn_ambient_temperature 296(2)
_diffrn_measured_fraction_theta_full 0.999
_diffrn_measured_fraction_theta_max 0.999
_diffrn_measurement_device_type 'Bruker SMART APEX CCD'
_diffrn_measurement_method '\f and \w scan'
_diffrn_radiation_monochromator graphite
_diffrn_radiation_source 'fine-focus sealed tube'
_diffrn_radiation_type MoK\a
_diffrn_radiation_wavelength 0.71073
_diffrn_reflns_av_R_equivalents 0.0460
_diffrn_reflns_av_sigmaI/netI 0.0323
_diffrn_reflns_limit_h_max 17
_diffrn_reflns_limit_h_min -17
_diffrn_reflns_limit_k_max 7
_diffrn_reflns_limit_k_min -8
_diffrn_reflns_limit_l_max 35
_diffrn_reflns_limit_l_min -38
_diffrn_reflns_number 16108
_diffrn_reflns_theta_full 25.99
_diffrn_reflns_theta_max 25.99
_diffrn_reflns_theta_min 1.92
_diffrn_standards_decay_% 0
_diffrn_standards_interval_count 0
_diffrn_standards_interval_time 0
_diffrn_standards_number 0
_exptl_absorpt_coefficient_mu 2.705
_exptl_absorpt_correction_T_max 0.614
_exptl_absorpt_correction_T_min 0.498
_exptl_absorpt_correction_type multi-scan
_exptl_absorpt_process_details '(SADABS; Sheldrick, 1996)'
_exptl_crystal_colour colorless
_exptl_crystal_density_diffrn 1.689
_exptl_crystal_density_method 'not measured'
_exptl_crystal_description block
_exptl_crystal_F_000 1568
_exptl_crystal_size_max 0.30
_exptl_crystal_size_mid 0.20
_exptl_crystal_size_min 0.20
_refine_diff_density_max 0.583
_refine_diff_density_min -0.627
_refine_ls_extinction_method none
_refine_ls_goodness_of_fit_ref 1.022
_refine_ls_hydrogen_treatment mixed
_refine_ls_matrix_type full
_refine_ls_number_parameters 224
_refine_ls_number_reflns 3022
_refine_ls_number_restraints 0
_refine_ls_restrained_S_all 1.022
_refine_ls_R_factor_all 0.0656
_refine_ls_R_factor_gt 0.0361
_refine_ls_shift/su_max 0.001
_refine_ls_shift/su_mean 0.000
_refine_ls_structure_factor_coef Fsqd
_refine_ls_weighting_details 'calc w=1/[\s^2^(Fo^2^)+(0.0432P)^2^+1.6464P] where P=(Fo^2^+2Fc^2^)/3'
_refine_ls_weighting_scheme calc
_refine_ls_wR_factor_gt 0.0839
_refine_ls_wR_factor_ref 0.0958
_reflns_number_gt 2039
_reflns_number_total 3022
_reflns_threshold_expression I>2sigma(I)
_cod_data_source_file hb6467.cif
_cod_data_source_block I
_cod_original_cell_volume 3069.8(4)
_cod_database_code 2232308
_cod_database_fobs_code 2232308

loop_
_symmetry_equiv_pos_as_xyz
'x, y, z'
'-x+1/2, -y, z+1/2'
'-x, y+1/2, -z+1/2'
'x+1/2, -y+1/2, -z'
'-x, -y, -z'
'x-1/2, y, -z-1/2'
'x, -y-1/2, z-1/2'
'-x-1/2, y-1/2, z'

loop_
_atom_site_type_symbol
_atom_site_label
_atom_site_fract_x
_atom_site_fract_y
_atom_site_fract_z
_atom_site_U_iso_or_equiv
_atom_site_adp_type
_atom_site_calc_flag
_atom_site_refinement_flags
_atom_site_occupancy
_atom_site_symmetry_multiplicity
Br Br1 0.61747(3) 0.27111(6) 0.394041(10) 0.05931(16) Uani d . 1 1
C C1 0.62850(19) 0.4835(4) 0.53598(9) 0.0311(6) Uani d . 1 1
C C2 0.6776(2) 0.5813(5) 0.50422(10) 0.0429(8) Uani d . 1 1
H H2 0.7131 0.6909 0.5114 0.051 Uiso calc R 1 1
C C3 0.6746(2) 0.5187(5) 0.46235(10) 0.0452(8) Uani d . 1 1
H H3A 0.7078 0.5851 0.4414 0.054 Uiso calc R 1 1
C C4 0.6220(2) 0.3580(5) 0.45199(9) 0.0390(7) Uani d . 1 1
C C5 0.5723(2) 0.2560(4) 0.48239(9) 0.0407(7) Uani d . 1 1
H H5 0.5371 0.1465 0.4749 0.049 Uiso calc R 1 1
C C6 0.5761(2) 0.3203(4) 0.52416(9) 0.0361(7) Uani d . 1 1
H H6 0.5427 0.2529 0.5449 0.043 Uiso calc R 1 1
C C7 0.63070(19) 0.5525(4) 0.58069(9) 0.0316(6) Uani d . 1 1
C C8 0.6358(2) 0.7596(4) 0.59231(10) 0.0389(7) Uani d . 1 1
C C9 0.6233(2) 0.5875(4) 0.65466(9) 0.0407(7) Uani d . 1 1
H H9A 0.5653 0.5791 0.6701 0.049 Uiso calc R 1 1
H H9B 0.6736 0.5581 0.6741 0.049 Uiso calc R 1 1
C C10 0.62402(19) 0.4491(4) 0.61743(9) 0.0329(7) Uani d . 1 1
C C11 0.5150(2) 0.1371(4) 0.67875(9) 0.0326(7) Uani d . 1 1
C C12 0.5037(2) 0.0240(4) 0.71579(9) 0.0368(7) Uani d . 1 1
H H12 0.5552 -0.0264 0.7298 0.044 Uiso calc R 1 1
C C13 0.4173(2) -0.0127(4) 0.73158(9) 0.0383(7) Uani d . 1 1
H H13 0.4098 -0.0871 0.7563 0.046 Uiso calc R 1 1
C C14 0.3413(2) 0.0617(4) 0.71039(9) 0.0352(7) Uani d . 1 1
C C15 0.3506(2) 0.1675(5) 0.67330(9) 0.0399(7) Uani d . 1 1
H H15 0.2986 0.2133 0.6589 0.048 Uiso calc R 1 1
C C16 0.4374(2) 0.2055(4) 0.65750(9) 0.0396(7) Uani d . 1 1
H H16 0.4441 0.2774 0.6324 0.048 Uiso calc R 1 1
H H2A 0.649(2) 0.101(5) 0.6741(11) 0.057(11) Uiso d . 1 1
N N1 0.61816(19) 0.2544(4) 0.62466(9) 0.0414(6) Uani d . 1 1
N N2 0.60423(18) 0.1894(4) 0.66655(8) 0.0368(6) Uani d . 1 1
N N3 0.24976(19) 0.0297(4) 0.72818(8) 0.0421(6) Uani d . 1 1
O O1 0.63888(16) 0.9067(3) 0.57072(7) 0.0497(6) Uani d . 1 1
O O2 0.63469(16) 0.7778(3) 0.63613(7) 0.0464(6) Uani d . 1 1
O O3 0.24263(16) -0.0574(3) 0.76267(7) 0.0525(6) Uani d . 1 1
O O4 0.18281(16) 0.0904(4) 0.70812(8) 0.0560(6) Uani d . 1 1
H H1A 0.627(2) 0.175(6) 0.6061(11) 0.056 Uiso d . 1 1

loop_
_atom_site_aniso_label
_atom_site_aniso_U_11
_atom_site_aniso_U_22
_atom_site_aniso_U_33
_atom_site_aniso_U_12
_atom_site_aniso_U_13
_atom_site_aniso_U_23
Br1 0.0609(3) 0.0811(3) 0.0360(2) 0.0105(2) -0.00079(16) -0.01532(18)
C1 0.0306(15) 0.0285(15) 0.0342(15) 0.0027(13) 0.0037(12) 0.0014(12)
C2 0.0419(18) 0.0435(19) 0.0432(18) -0.0119(15) 0.0059(15) -0.0043(15)
C3 0.046(2) 0.052(2) 0.0378(17) -0.0066(17) 0.0116(15) 0.0034(16)
C4 0.0411(18) 0.0452(19) 0.0308(16) 0.0082(15) -0.0015(14) -0.0065(14)
C5 0.0483(19) 0.0339(17) 0.0399(17) -0.0005(15) -0.0026(14) -0.0024(15)
C6 0.0403(18) 0.0313(16) 0.0367(16) -0.0026(14) 0.0049(13) 0.0014(13)
C7 0.0353(16) 0.0270(15) 0.0324(15) -0.0005(12) 0.0044(13) -0.0015(12)
C8 0.0439(18) 0.0331(18) 0.0398(17) -0.0002(14) 0.0019(13) -0.0024(15)
C9 0.056(2) 0.0332(17) 0.0332(16) -0.0017(15) 0.0021(14) -0.0028(13)
C10 0.0310(15) 0.0302(16) 0.0373(16) -0.0018(12) 0.0035(13) -0.0052(12)
C11 0.0422(17) 0.0234(14) 0.0321(15) 0.0007(13) -0.0022(13) -0.0043(12)
C12 0.0414(18) 0.0335(17) 0.0356(16) 0.0032(13) -0.0064(14) 0.0046(14)
C13 0.0475(19) 0.0344(17) 0.0331(16) -0.0005(14) 0.0004(14) 0.0046(13)
C14 0.0371(17) 0.0340(17) 0.0346(16) -0.0010(13) 0.0005(13) -0.0043(13)
C15 0.0419(18) 0.0434(18) 0.0343(16) 0.0065(14) -0.0102(14) -0.0022(14)
C16 0.053(2) 0.0349(17) 0.0310(15) 0.0034(15) -0.0035(14) 0.0033(13)
N1 0.0598(17) 0.0287(15) 0.0357(14) -0.0025(13) 0.0105(13) -0.0037(11)
N2 0.0429(16) 0.0332(14) 0.0343(14) 0.0002(12) 0.0031(12) 0.0036(12)
N3 0.0442(16) 0.0362(15) 0.0458(15) 0.0023(12) -0.0006(14) -0.0066(13)
O1 0.0742(17) 0.0283(12) 0.0466(13) -0.0027(11) 0.0062(12) 0.0009(10)
O2 0.0715(16) 0.0289(12) 0.0389(12) -0.0033(11) 0.0000(11) -0.0082(9)
O3 0.0493(14) 0.0603(15) 0.0478(14) -0.0014(12) 0.0069(11) 0.0025(12)
O4 0.0396(13) 0.0637(16) 0.0648(15) 0.0070(12) -0.0068(12) -0.0035(13)

loop_
_atom_type_symbol
_atom_type_description
_atom_type_scat_dispersion_real
_atom_type_scat_dispersion_imag
_atom_type_scat_source
C C 0.0033 0.0016 'International Tables Vol C Tables 4.2.6.8 and 6.1.1.4'
H H 0.0000 0.0000 'International Tables Vol C Tables 4.2.6.8 and 6.1.1.4'
N N 0.0061 0.0033 'International Tables Vol C Tables 4.2.6.8 and 6.1.1.4'
O O 0.0106 0.0060 'International Tables Vol C Tables 4.2.6.8 and 6.1.1.4'
Br Br -0.2901 2.4595 'International Tables Vol C Tables 4.2.6.8 and 6.1.1.4'

loop_
_geom_angle_atom_site_label_1
_geom_angle_atom_site_label_2
_geom_angle_atom_site_label_3
_geom_angle
C2 C1 C6 117.9(3)
C2 C1 C7 121.1(3)
C6 C1 C7 121.1(3)
C3 C2 C1 121.2(3)
C3 C2 H2 119.4
C1 C2 H2 119.4
C4 C3 C2 119.2(3)
C4 C3 H3A 120.4
C2 C3 H3A 120.4
C3 C4 C5 121.7(3)
C3 C4 Br1 119.3(2)
C5 C4 Br1 118.9(2)
C4 C5 C6 118.4(3)
C4 C5 H5 120.8
C6 C5 H5 120.8
C5 C6 C1 121.7(3)
C5 C6 H6 119.2
C1 C6 H6 119.2
C10 C7 C8 107.0(3)
C10 C7 C1 129.9(3)
C8 C7 C1 123.0(3)
O1 C8 O2 119.0(3)
O1 C8 C7 131.4(3)
O2 C8 C7 109.6(3)
O2 C9 C10 104.4(2)
O2 C9 H9A 110.9
C10 C9 H9A 110.9
O2 C9 H9B 110.9
C10 C9 H9B 110.9
H9A C9 H9B 108.9
N1 C10 C7 131.2(3)
N1 C10 C9 119.0(3)
C7 C10 C9 109.8(2)
C16 C11 N2 122.3(3)
C16 C11 C12 119.1(3)
N2 C11 C12 118.3(3)
C13 C12 C11 120.4(3)
C13 C12 H12 119.8
C11 C12 H12 119.8
C12 C13 C14 119.2(3)
C12 C13 H13 120.4
C14 C13 H13 120.4
C15 C14 C13 121.3(3)
C15 C14 N3 119.5(3)
C13 C14 N3 119.2(3)
C14 C15 C16 119.5(3)
C14 C15 H15 120.2
C16 C15 H15 120.2
C15 C16 C11 120.4(3)
C15 C16 H16 119.8
C11 C16 H16 119.8
C10 N1 N2 118.5(3)
C10 N1 H1A 122(3)
N2 N1 H1A 119(3)
C11 N2 N1 118.1(2)
C11 N2 H2A 115(2)
N1 N2 H2A 110(2)
O4 N3 O3 122.8(3)
O4 N3 C14 118.3(3)
O3 N3 C14 118.9(3)
C8 O2 C9 109.0(2)

loop_
_geom_bond_atom_site_label_1
_geom_bond_atom_site_label_2
_geom_bond_distance
Br1 C4 1.909(3)
C1 C2 1.390(4)
C1 C6 1.391(4)
C1 C7 1.476(4)
C2 C3 1.379(4)
C2 H2 0.9300
C3 C4 1.368(4)
C3 H3A 0.9300
C4 C5 1.378(4)
C5 C6 1.380(4)
C5 H5 0.9300
C6 H6 0.9300
C7 C10 1.350(4)
C7 C8 1.451(4)
C8 O1 1.205(3)
C8 O2 1.378(4)
C9 O2 1.423(4)
C9 C10 1.496(4)
C9 H9A 0.9700
C9 H9B 0.9700
C10 N1 1.341(4)
C11 C16 1.385(4)
C11 N2 1.393(4)
C11 C12 1.399(4)
C12 C13 1.368(4)
C12 H12 0.9300
C13 C14 1.380(4)
C13 H13 0.9300
C14 C15 1.371(4)
C14 N3 1.453(4)
C15 C16 1.374(4)
C15 H15 0.9300
C16 H16 0.9300
N1 N2 1.398(4)
N1 H1A 0.80(4)
N2 H2A 0.91(3)
N3 O4 1.226(3)
N3 O3 1.235(3)

loop_
_geom_hbond_atom_site_label_D
_geom_hbond_atom_site_label_H
_geom_hbond_atom_site_label_A
_geom_hbond_site_symmetry_A
_geom_hbond_distance_DH
_geom_hbond_distance_HA
_geom_hbond_distance_DA
_geom_hbond_angle_DHA
N1 H1A O1 1_545 0.80(4) 2.13(4) 2.913(3) 163(4)
N2 H2A O2 1_545 0.91(3) 2.50(3) 2.979(3) 113(2)
C9 H9B O3 3_656 0.97 2.45 3.380(4) 161
C2 H2 Cg3 8_765 0.93 2.86 3.676(3) 147

loop_
_geom_torsion_atom_site_label_1
_geom_torsion_atom_site_label_2
_geom_torsion_atom_site_label_3
_geom_torsion_atom_site_label_4
_geom_torsion
C6 C1 C2 C3 -0.1(5)
C7 C1 C2 C3 -179.1(3)
C1 C2 C3 C4 0.2(5)
C2 C3 C4 C5 -0.3(5)
C2 C3 C4 Br1 179.9(2)
C3 C4 C5 C6 0.3(5)
Br1 C4 C5 C6 -179.9(2)
C4 C5 C6 C1 -0.1(5)
C2 C1 C6 C5 0.0(4)
C7 C1 C6 C5 179.0(3)
C2 C1 C7 C10 -148.8(3)
C6 C1 C7 C10 32.2(5)
C2 C1 C7 C8 34.9(4)
C6 C1 C7 C8 -144.0(3)
C10 C7 C8 O1 -176.9(3)
C1 C7 C8 O1 0.1(5)
C10 C7 C8 O2 1.7(3)
C1 C7 C8 O2 178.7(3)
C8 C7 C10 N1 -179.4(3)
C1 C7 C10 N1 3.8(5)
C8 C7 C10 C9 0.7(3)
C1 C7 C10 C9 -176.0(3)
O2 C9 C10 N1 177.4(3)
O2 C9 C10 C7 -2.7(3)
C16 C11 C12 C13 -2.2(4)
N2 C11 C12 C13 172.9(3)
C11 C12 C13 C14 0.5(4)
C12 C13 C14 C15 1.6(5)
C12 C13 C14 N3 -177.4(3)
C13 C14 C15 C16 -1.9(4)
N3 C14 C15 C16 177.1(3)
C14 C15 C16 C11 0.1(4)
N2 C11 C16 C15 -173.0(3)
C12 C11 C16 C15 1.9(4)
C7 C10 N1 N2 -174.8(3)
C9 C10 N1 N2 5.0(4)
C16 C11 N2 N1 -21.9(4)
C12 C11 N2 N1 163.1(2)
C10 N1 N2 C11 99.7(3)
C15 C14 N3 O4 3.7(4)
C13 C14 N3 O4 -177.3(3)
C15 C14 N3 O3 -176.5(3)
C13 C14 N3 O3 2.6(4)
O1 C8 O2 C9 175.3(3)
C7 C8 O2 C9 -3.5(3)
C10 C9 O2 C8 3.7(3)

loop_
_cod_related_entry_id
_cod_related_entry_database
_cod_related_entry_code
1 ChemSpider 26384701
